data_7010045
loop_
_publ_author_name
'Doerrer, Linda H.'
'Green, Jennifer C.'
'Green, Malcolm L. H.'
'Haiduc, Ionel'
'Jardine, Christian N.'
'Pascu, Sofia I.'
'Silaghi-Dumitrescu, Luminita'
'Watkin, David J.'

_publ_section_title
;
 Group 6 transition metal carbonyl complexes with chalcogen-bridged
 diarsenic(III) ligands
;
_journal_issue 19
_journal_name_full 'Journal of the Chemical Society, Dalton Transactions'
_journal_page_first 3347
_journal_paper_doi 10.1039/b005269h
_journal_year 2000
_chemical_compound_source
;
?
;
_chemical_formula_moiety ' C26 H20 As2 Mo0.50 O2 S1 '
_chemical_formula_sum 'C26 H20 As2 Mo0.5 O2 S'
_chemical_formula_weight 594.32
_chemical_melting_point ?
_chemical_name_systematic
;
?
;
_space_group_IT_number 15
_symmetry_cell_setting monoclinic
_symmetry_space_group_name_Hall '-C 2yc'
_symmetry_space_group_name_H-M 'C 1 2/c 1'
_atom_sites_solution_hydrogens geom
_atom_sites_solution_primary direct
_audit_creation_date 99-06-21
_audit_creation_method CRYSTALS_ver_07-07-97
_cell_angle_alpha 90.
_cell_angle_beta 96.14(3)
_cell_angle_gamma 90.
_cell_formula_units_Z 8
_cell_length_a 10.456(2)
_cell_length_b 26.817(5)
_cell_length_c 17.543(4)
_cell_measurement_reflns_used 12945
_cell_measurement_temperature 150
_cell_measurement_theta_max 27
_cell_measurement_theta_min 0
_cell_volume 4890.8(17)
_computing_cell_refinement
;
DIP2000 software 'DENZO Otwinowski & Minor, 1996'
;
_computing_data_collection 'DIP2000 software, Xpress, MAC Science, 1989'
_computing_data_reduction
;
DIP2000 software 'DENZO, Otwinowski & Minor, 1996'
;
_computing_molecular_graphics
;
 CAMERON (Watkin, Prout & Pearce,  1996)
;
_computing_publication_material
;
CRYSTALS Issue 10 (Watkin, Prout, Carruthers & Betteridge, 1996)
;
_computing_structure_refinement
;
CRYSTALS Issue 10 (Watkin, Prout, Carruthers & Betteridge, 1996)
;
_computing_structure_solution 'SIR92 (Giacovazzo et al, 1992)'
_diffrn_ambient_temperature 150
_diffrn_measurement_device_type '  Enraf-nonius DIP2000 '
_diffrn_measurement_method \w/2\q
_diffrn_radiation_monochromator graphite
_diffrn_radiation_type 'Mo K\a'
_diffrn_radiation_wavelength 0.71073
_diffrn_reflns_av_R_equivalents 0.06
_diffrn_reflns_limit_h_max 12
_diffrn_reflns_limit_h_min -13
_diffrn_reflns_limit_k_max 33
_diffrn_reflns_limit_k_min 0
_diffrn_reflns_limit_l_max 21
_diffrn_reflns_limit_l_min 0
_diffrn_reflns_number 4703
_diffrn_reflns_theta_max 26.57
_diffrn_reflns_theta_min 0.00
_diffrn_standards_decay_% 0.00
_diffrn_standards_interval_count 0
_diffrn_standards_interval_time 0
_diffrn_standards_number 0
_exptl_absorpt_coefficient_mu 3.07
_exptl_absorpt_correction_T_max 0.541
_exptl_absorpt_correction_T_min 0.409
_exptl_absorpt_correction_type refdelf
_exptl_absorpt_process_details 'refined from delta-F (Walker & Stuart , 1983)'
_exptl_crystal_colour ' colourless '
_exptl_crystal_density_diffrn 1.61
_exptl_crystal_density_meas ?
_exptl_crystal_description ' irregular block '
_exptl_crystal_F_000 2353.28
_exptl_crystal_size_max 0.45
_exptl_crystal_size_mid 0.25
_exptl_crystal_size_min 0.20
_refine_diff_density_max 0.62
_refine_diff_density_min -0.65
_refine_ls_extinction_method None
_refine_ls_goodness_of_fit_ref 1.0636
_refine_ls_hydrogen_treatment noref
_refine_ls_matrix_type full
_refine_ls_number_parameters 285
_refine_ls_number_reflns 3835
_refine_ls_R_factor_gt 0.0379
_refine_ls_shift/su_max 0.001350
_refine_ls_structure_factor_coef F
_refine_ls_weighting_details
;
 Chebychev polynomial with   3 parameters (Carruthers & Watkin, 1979)
 0.439 0.267 0.283
;
_refine_ls_weighting_scheme calc
_refine_ls_wR_factor_ref 0.0373
_reflns_limit_h_max 12
_reflns_limit_h_min -13
_reflns_limit_k_max 33
_reflns_limit_k_min 0
_reflns_limit_l_max 21
_reflns_limit_l_min 0
_reflns_number_gt 3835
_reflns_number_total 4703
_reflns_threshold_expression >3.00\s(I)
_cod_data_source_file b005269h.txt
_cod_data_source_block 5
_cod_depositor_comments
;
The following automatic conversions were performed:
'_symmetry_cell_setting' value 'Monoclinic ' changed to 'monoclinic'
according to '/home/adriana/struct/CIF-dictionaries/cif_core.dic'
dictionary named 'cif_core.dic' version 2.4.1 from 2010-06-29.

Automatic conversion script
Id: cif_fix_enum 1555 2011-01-17 13:19:09Z saulius 

The following automatic conversions were performed:

'_chemical_melting_point' value 'not measured' was changed to '?' -
the value is undefined or not given.

Automatic conversion script
Id: cif_fix_values 1569 2011-02-09 13:29:24Z adriana 
;
_cod_original_cell_volume 4890.7(5)
_cod_original_sg_symbol_H-M 'C 1 2/c 1 '
_cod_original_formula_sum ' C26 H20 As2 Mo0.50 O2 S1 '
_cod_database_code 7010045
_publ_section_figure_synopsis
;
?
;

loop_
_symmetry_equiv_pos_as_xyz
x,y,z
-x,-y,-z
x+1/2,y+1/2,z
-x+1/2,-y+1/2,-z
-x,y,-z+1/2
x,-y,z+1/2
-x+1/2,y+1/2,-z+1/2
x+1/2,-y+1/2,z+1/2

loop_
_atom_site_aniso_label
_atom_site_aniso_U_11
_atom_site_aniso_U_22
_atom_site_aniso_U_33
_atom_site_aniso_U_23
_atom_site_aniso_U_13
_atom_site_aniso_U_12
Mo1 0.0241(2) 0.01445(18) 0.0453(2) 0.0000 0.01424(17) 0.0000
As1 0.02301(17) 0.02568(17) 0.02598(17) 0.00465(13) 0.00552(13) 0.00424(1
As2 0.02197(17) 0.03056(18) 0.02411(17) -0.00397(13) 0.00160(13) 0.00011(1
S1 0.0283(4) 0.0280(4) 0.0242(4) -0.0031(3) -0.0002(3) 0.0077(3)
O1 0.054(2) 0.059(2) 0.166(4) -0.072(3) 0.038(3) -0.0194(17
O2 0.0304(15) 0.0596(19) 0.0577(18) -0.0109(14) 0.0153(13) 0.0009(13
C1 0.031(2) 0.034(2) 0.105(4) -0.025(2) 0.028(2) -0.0055(16
C2 0.031(2) 0.0255(17) 0.045(2) -0.0063(15) 0.0103(16) -0.0021(13
C11 0.0287(17) 0.0371(18) 0.0262(16) 0.0001(14) 0.0042(13) 0.0005(14
C12 0.0373(19) 0.0377(19) 0.0299(17) 0.0021(15) 0.0042(15) -0.0052(15
C13 0.051(3) 0.054(3) 0.0310(19) 0.0050(17) 0.0020(17) -0.010(2)
C14 0.035(2) 0.076(3) 0.043(2) -0.008(2) 0.0049(18) -0.018(2)
C15 0.026(2) 0.075(3) 0.058(3) -0.021(2) 0.0028(19) 0.0013(19
C16 0.0290(19) 0.047(2) 0.051(2) -0.0128(18) -0.0002(17) 0.0038(16
C21 0.0303(18) 0.045(2) 0.0294(17) 0.0171(15) 0.0070(15) 0.0137(15
C22 0.043(2) 0.067(3) 0.049(2) 0.029(2) 0.012(2) 0.006(2)
C23 0.064(3) 0.087(4) 0.048(3) 0.037(3) 0.019(2) 0.018(3)
C24 0.050(3) 0.092(4) 0.041(2) 0.031(2) 0.018(2) 0.037(3)
C25 0.054(3) 0.094(4) 0.033(2) 0.008(2) 0.003(2) 0.031(3)
C26 0.040(2) 0.065(3) 0.034(2) 0.0062(19) 0.0045(17) 0.0160(19
C31 0.0270(17) 0.0280(17) 0.0315(17) -0.0034(13) 0.0021(14) -0.0002(13
C32 0.038(2) 0.0345(19) 0.0365(19) -0.0015(15) 0.0071(16) 0.0025(15
C33 0.048(2) 0.036(2) 0.042(2) 0.0028(16) -0.0049(18) 0.0053(16
C34 0.036(2) 0.037(2) 0.061(3) -0.0063(18) -0.0026(19) 0.0094(16
C35 0.041(2) 0.044(2) 0.054(2) -0.0127(19) 0.0050(19) 0.0174(18
C36 0.034(2) 0.049(2) 0.0359(19) -0.0062(17) 0.0040(16) 0.0077(17
C41 0.0278(17) 0.0352(18) 0.0321(17) -0.0026(14) 0.0090(14) 0.0031(14
C42 0.043(2) 0.062(3) 0.037(2) -0.0064(19) 0.0086(18) -0.017(2)
C43 0.048(3) 0.057(3) 0.051(3) -0.008(2) 0.018(2) -0.014(2)
C44 0.051(3) 0.046(2) 0.046(2) 0.0053(18) 0.022(2) 0.0024(19
C45 0.045(2) 0.077(3) 0.0281(19) 0.0093(19) 0.0059(17) 0.010(2)
C46 0.035(2) 0.056(2) 0.0312(19) 0.0015(17) 0.0009(16) -0.0026(17

loop_
_atom_site_label
_atom_site_fract_x
_atom_site_fract_y
_atom_site_fract_z
_atom_site_U_iso_or_equiv
_atom_site_occupancy
_atom_site_thermal_displace_type
Mo1 1.0000 0.227452(14) 0.7500 0.0272 1.0000 Uani
As1 0.94616(3) 0.159978(12) 0.643093(19) 0.0247 1.0000 Uani
As2 1.06436(3) 0.050860(13) 0.550056(18) 0.0256 1.0000 Uani
S1 1.10348(8) 0.10265(3) 0.65358(4) 0.0270 1.0000 Uani
O1 1.0722(3) 0.31322(14) 0.8697(3) 0.0909 1.0000 Uani
O2 0.7086(3) 0.22941(12) 0.79077(18) 0.0485 1.0000 Uani
C1 1.0454(4) 0.28092(15) 0.8276(3) 0.0552 1.0000 Uani
C2 0.8130(4) 0.22784(13) 0.7762(2) 0.0333 1.0000 Uani
C11 0.7826(3) 0.12398(14) 0.64076(19) 0.0306 1.0000 Uani
C12 0.7718(4) 0.07280(14) 0.6541(2) 0.0349 1.0000 Uani
C13 0.6526(4) 0.05080(17) 0.6586(2) 0.0456 1.0000 Uani
C14 0.5430(4) 0.0806(2) 0.6503(2) 0.0513 1.0000 Uani
C15 0.5515(4) 0.1320(2) 0.6372(3) 0.0534 1.0000 Uani
C16 0.6717(4) 0.15342(16) 0.6317(2) 0.0427 1.0000 Uani
C21 0.9479(3) 0.18188(15) 0.5364(2) 0.0348 1.0000 Uani
C22 1.0416(4) 0.21650(19) 0.5204(3) 0.0525 1.0000 Uani
C23 1.0522(5) 0.2315(2) 0.4458(3) 0.0652 1.0000 Uani
C24 0.9693(5) 0.2134(2) 0.3869(3) 0.0600 1.0000 Uani
C25 0.8742(5) 0.1788(2) 0.4013(2) 0.0606 1.0000 Uani
C26 0.8631(4) 0.16266(18) 0.4769(2) 0.0464 1.0000 Uani
C31 1.2104(3) 0.00647(13) 0.5860(2) 0.0289 1.0000 Uani
C32 1.2255(4) -0.01132(14) 0.6609(2) 0.0360 1.0000 Uani
C33 1.3241(4) -0.04529(15) 0.6843(2) 0.0426 1.0000 Uani
C34 1.4065(4) -0.06176(15) 0.6325(3) 0.0450 1.0000 Uani
C35 1.3912(4) -0.04451(16) 0.5572(3) 0.0462 1.0000 Uani
C36 1.2935(4) -0.01061(16) 0.5337(2) 0.0397 1.0000 Uani
C41 1.1493(3) 0.08698(13) 0.4712(2) 0.0313 1.0000 Uani
C42 1.2597(4) 0.11556(17) 0.4886(2) 0.0470 1.0000 Uani
C43 1.3173(4) 0.13940(18) 0.4303(3) 0.0512 1.0000 Uani
C44 1.2653(4) 0.13486(16) 0.3545(2) 0.0465 1.0000 Uani
C45 1.1566(4) 0.10579(19) 0.3368(2) 0.0500 1.0000 Uani
C46 1.0966(4) 0.08208(16) 0.3952(2) 0.0410 1.0000 Uani
H121 0.8511 0.0516 0.6600 0.0336 1.0000 Uiso
H131 0.6461 0.0135 0.6674 0.0423 1.0000 Uiso
H141 0.4578 0.0649 0.6556 0.0480 1.0000 Uiso
H151 0.4722 0.1527 0.6313 0.0478 1.0000 Uiso
H161 0.6782 0.1898 0.6212 0.0385 1.0000 Uiso
H221 1.1003 0.2308 0.5632 0.0488 1.0000 Uiso
H231 1.1223 0.2555 0.4355 0.0623 1.0000 Uiso
H241 0.9742 0.2246 0.3332 0.0564 1.0000 Uiso
H251 0.8152 0.1652 0.3582 0.0528 1.0000 Uiso
H261 0.7948 0.1375 0.4869 0.0439 1.0000 Uiso
H321 1.1661 0.0003 0.6986 0.0330 1.0000 Uiso
H331 1.3346 -0.0579 0.7381 0.0421 1.0000 Uiso
H341 1.4760 -0.0858 0.6494 0.0402 1.0000 Uiso
H351 1.4498 -0.0568 0.5201 0.0434 1.0000 Uiso
H361 1.2825 0.0021 0.4795 0.0376 1.0000 Uiso
H421 1.2994 0.1188 0.5431 0.0461 1.0000 Uiso
H431 1.3949 0.1607 0.4431 0.0504 1.0000 Uiso
H441 1.3067 0.1519 0.3128 0.0449 1.0000 Uiso
H451 1.1198 0.1015 0.2824 0.0451 1.0000 Uiso
H461 1.0174 0.0623 0.3827 0.0374 1.0000 Uiso

loop_
_atom_type_symbol
_atom_type_scat_dispersion_real
_atom_type_scat_dispersion_imag
_atom_type_scat_Cromer_Mann_a1
_atom_type_scat_Cromer_Mann_b1
_atom_type_scat_Cromer_Mann_a2
_atom_type_scat_Cromer_Mann_b2
_atom_type_scat_Cromer_Mann_a3
_atom_type_scat_Cromer_Mann_b3
_atom_type_scat_Cromer_Mann_a4
_atom_type_scat_Cromer_Mann_b4
_atom_type_scat_Cromer_Mann_c
_atom_type_scat_source
'C   ' 0.0020 0.0020 2.3100 20.8439 1.0200 10.2075 1.5886 0.5687 0.8650 51.6512 0.2156 International_Tables_Vol_IV_Table_2.2B
'H   ' 0.0000 0.0000 0.4930 10.5109 0.3229 26.1257 0.1402 3.1424 0.0408 57.7997 0.0030 International_Tables_Vol_IV_Table_2.2B
'O   ' 0.0080 0.0060 3.0485 13.2771 2.2868 5.7011 1.5463 0.3239 0.8670 32.9089 0.2508 International_Tables_Vol_IV_Table_2.2B
'S   ' 0.1100 0.1240 6.9053 1.4679 5.2034 22.2151 1.4379 0.2536 1.5863 56.1720 0.8669 International_Tables_Vol_IV_Table_2.2B
'As  ' -0.0300 2.0070 16.6723 2.6345 6.0701 0.2647 3.4313 12.9479 4.2779 47.7972 2.5310 International_Tables_Vol_IV_Table_2.2B
'Mo  ' -1.8250 0.6880 3.7025 0.2772 17.2356 1.0958 12.8876 11.0040 3.7429 61.6584 4.3875 International_Tables_Vol_IV_Table_2.2B

loop_
_geom_angle_atom_site_label_1
_geom_angle_site_symmetry_1
_geom_angle_atom_site_label_2
_geom_angle_site_symmetry_2
_geom_angle_atom_site_label_3
_geom_angle_site_symmetry_3
_geom_angle
_geom_angle_publ_flag
As1 . Mo1 . As1 5_756 92.786(18) yes
As1 . Mo1 . C1 . 177.07(15) yes
As1 5_756 Mo1 . C1 . 89.48(16) yes
As1 . Mo1 . C1 5_756 89.48(16) yes
As1 5_756 Mo1 . C1 5_756 177.07(15) yes
C1 . Mo1 . C1 5_756 88.3(3) yes
As1 . Mo1 . C2 . 91.6(1) yes
As1 5_756 Mo1 . C2 . 88.85(11) yes
C1 . Mo1 . C2 . 90.36(15) yes
C1 5_756 Mo1 . C2 . 89.23(15) yes
As1 . Mo1 . C2 5_756 88.85(11) yes
As1 5_756 Mo1 . C2 5_756 91.6(1) yes
C1 . Mo1 . C2 5_756 89.23(15) yes
C1 5_756 Mo1 . C2 5_756 90.36(15) yes
C2 . Mo1 . C2 5_756 179.42(19) yes
Mo1 . As1 . S1 . 108.33(2) yes
Mo1 . As1 . C11 . 118.3(1) yes
S1 . As1 . C11 . 107.13(11) yes
Mo1 . As1 . C21 . 116.87(12) yes
S1 . As1 . C21 . 101.6(1) yes
C11 . As1 . C21 . 102.97(15) yes
S1 . As2 . C31 . 92.6(1) yes
S1 . As2 . C41 . 101.68(11) yes
C31 . As2 . C41 . 97.36(14) yes
As1 . S1 . As2 . 106.47(3) yes
Mo1 . C1 . O1 . 176.9(5) yes
Mo1 . C2 . O2 . 178.2(3) yes
As1 . C11 . C12 . 124.4(3) yes
As1 . C11 . C16 . 115.8(3) yes
C12 . C11 . C16 . 119.5(3) yes
C11 . C12 . C13 . 121.0(4) yes
C11 . C12 . H121 . 119.6(3) no
C13 . C12 . H121 . 119.4(4) no
C12 . C13 . C14 . 118.9(4) yes
C12 . C13 . H131 . 120.2(4) no
C14 . C13 . H131 . 120.9(4) no
C13 . C14 . C15 . 121.1(4) yes
C13 . C14 . H141 . 118.6(5) no
C15 . C14 . H141 . 120.3(5) no
C14 . C15 . C16 . 119.3(4) yes
C14 . C15 . H151 . 119.9(4) no
C16 . C15 . H151 . 120.8(5) no
C11 . C16 . C15 . 120.2(4) yes
C11 . C16 . H161 . 120.1(4) no
C15 . C16 . H161 . 119.7(4) no
As1 . C21 . C22 . 117.9(3) yes
As1 . C21 . C26 . 122.2(3) yes
C22 . C21 . C26 . 119.8(4) yes
C21 . C22 . C23 . 120.8(5) yes
C21 . C22 . H221 . 119.5(4) no
C23 . C22 . H221 . 119.7(5) no
C22 . C23 . C24 . 120.2(5) yes
C22 . C23 . H231 . 119.4(6) no
C24 . C23 . H231 . 120.4(4) no
C23 . C24 . C25 . 120.3(4) yes
C23 . C24 . H241 . 121.0(6) no
C25 . C24 . H241 . 118.6(5) no
C24 . C25 . C26 . 120.2(5) yes
C24 . C25 . H251 . 120.0(5) no
C26 . C25 . H251 . 119.8(6) no
C21 . C26 . C25 . 118.7(4) yes
C21 . C26 . H261 . 121.4(4) no
C25 . C26 . H261 . 119.9(4) no
As2 . C31 . C32 . 120.8(3) yes
As2 . C31 . C36 . 119.8(3) yes
C32 . C31 . C36 . 119.3(3) yes
C31 . C32 . C33 . 120.3(3) yes
C31 . C32 . H321 . 120.0(4) no
C33 . C32 . H321 . 119.7(4) no
C32 . C33 . C34 . 120.2(4) yes
C32 . C33 . H331 . 120.0(4) no
C34 . C33 . H331 . 119.9(4) no
C33 . C34 . C35 . 119.9(4) yes
C33 . C34 . H341 . 119.8(4) no
C35 . C34 . H341 . 120.3(4) no
C34 . C35 . C36 . 120.2(4) yes
C34 . C35 . H351 . 119.5(4) no
C36 . C35 . H351 . 120.4(4) no
C31 . C36 . C35 . 120.2(4) yes
C31 . C36 . H361 . 119.4(4) no
C35 . C36 . H361 . 120.3(4) no
As2 . C41 . C42 . 122.8(3) yes
As2 . C41 . C46 . 117.5(3) yes
C42 . C41 . C46 . 119.7(3) yes
C41 . C42 . C43 . 120.4(4) yes
C41 . C42 . H421 . 120.3(4) no
C43 . C42 . H421 . 119.4(4) no
C42 . C43 . C44 . 120.4(4) yes
C42 . C43 . H431 . 120.2(4) no
C44 . C43 . H431 . 119.4(4) no
C43 . C44 . C45 . 119.5(4) yes
C43 . C44 . H441 . 120.4(4) no
C45 . C44 . H441 . 120.1(4) no
C44 . C45 . C46 . 120.6(4) yes
C44 . C45 . H451 . 120.2(4) no
C46 . C45 . H451 . 119.2(5) no
C41 . C46 . C45 . 119.5(4) yes
C41 . C46 . H461 . 119.9(4) no
C45 . C46 . H461 . 120.6(4) no

loop_
_geom_bond_atom_site_label_1
_geom_bond_site_symmetry_1
_geom_bond_atom_site_label_2
_geom_bond_site_symmetry_2
_geom_bond_distance
_geom_bond_publ_flag
Mo1 . As1 . 2.6234(4) yes
Mo1 . As1 5_756 2.6234(4) yes
Mo1 . C1 . 1.999(4) yes
Mo1 . C1 5_756 1.999(4) yes
Mo1 . C2 . 2.056(4) yes
Mo1 . C2 5_756 2.056(4) yes
As1 . S1 . 2.2446(8) yes
As1 . C11 . 1.961(4) yes
As1 . C21 . 1.963(3) yes
As2 . S1 . 2.2882(8) yes
As2 . C31 . 1.985(3) yes
As2 . C41 . 1.975(4) yes
O1 . C1 . 1.153(5) yes
O2 . C2 . 1.149(4) yes
C11 . C12 . 1.399(5) yes
C11 . C16 . 1.398(5) yes
C12 . C13 . 1.389(6) yes
C12 . H121 . 1.001(4) no
C13 . C14 . 1.392(7) yes
C13 . H131 . 1.015(4) no
C14 . C15 . 1.402(7) yes
C14 . H141 . 0.999(4) no
C15 . C16 . 1.394(6) yes
C15 . H151 . 0.993(4) no
C16 . H161 . 0.996(4) no
C21 . C22 . 1.400(6) yes
C21 . C26 . 1.394(6) yes
C22 . C23 . 1.384(6) yes
C22 . H221 . 0.995(5) no
C23 . C24 . 1.366(8) yes
C23 . H231 . 1.005(6) no
C24 . C25 . 1.402(8) yes
C24 . H241 . 0.996(4) no
C25 . C26 . 1.412(6) yes
C25 . H251 . 0.992(5) no
C26 . H261 . 1.011(5) no
C31 . C32 . 1.391(5) yes
C31 . C36 . 1.406(5) yes
C32 . C33 . 1.404(5) yes
C32 . H321 . 1.004(4) no
C33 . C34 . 1.389(6) yes
C33 . H331 . 0.998(4) no
C34 . C35 . 1.392(6) yes
C34 . H341 . 0.993(4) no
C35 . C36 . 1.396(5) yes
C35 . H351 . 0.997(4) no
C36 . H361 . 1.006(4) no
C41 . C42 . 1.391(5) yes
C41 . C46 . 1.394(5) yes
C42 . C43 . 1.396(6) yes
C42 . H421 . 1.005(4) no
C43 . C44 . 1.388(6) yes
C43 . H431 . 0.997(4) no
C44 . C45 . 1.386(7) yes
C44 . H441 . 1.000(4) no
C45 . C46 . 1.409(6) yes
C45 . H451 . 0.997(4) no
C46 . H461 . 0.989(4) no
